data_4035965
loop_
_publ_author_name
'Li, De-Feng'
'Gu, Yan'
'Zhang, Jing-Ru'
'Liu, Kun'
'Zhao, Li-Ming'

_publ_section_title
;
 Diastereoselective Construction of Spiro-furo[3,2- c]benzopyranoxindoles
 through a Cu(OTf)<sub>2</sub>/AcOH Cooperative Promoted Bicyclization
 Reaction.
;
_journal_issue 2
_journal_name_full 'The Journal of organic chemistry'
_journal_page_first 879
_journal_page_last 887
_journal_paper_doi 10.1021/acs.joc.8b02762
_journal_volume 84
_journal_year 2019
_chemical_formula_moiety 'C25 H20 F N O3'
_chemical_formula_sum 'C25 H20 F N O3'
_chemical_formula_weight 401.42
_space_group_crystal_system triclinic
_space_group_IT_number 2
_space_group_name_Hall '-P 1'
_space_group_name_H-M_alt 'P -1'
_atom_sites_solution_hydrogens geom
_atom_sites_solution_primary dual
_audit_creation_date 2018-06-19
_audit_creation_method
;
Olex2 1.2
(compiled 2018.05.29 svn.r3508 for OlexSys, GUI svn.r5506)
;
_cell_angle_alpha 102.175(10)
_cell_angle_beta 92.846(11)
_cell_angle_gamma 98.990(11)
_cell_formula_units_Z 2
_cell_length_a 8.6230(12)
_cell_length_b 9.5904(12)
_cell_length_c 12.8096(16)
_cell_measurement_reflns_used 1560
_cell_measurement_temperature 293(2)
_cell_measurement_theta_max 25.5840
_cell_measurement_theta_min 3.0020
_cell_volume 1019.0(2)
_computing_cell_refinement 'CrysAlisPro 1.171.38.41 (Rigaku OD, 2015)'
_computing_data_collection 'CrysAlisPro 1.171.38.41 (Rigaku OD, 2015)'
_computing_data_reduction 'CrysAlisPro 1.171.38.41 (Rigaku OD, 2015)'
_computing_molecular_graphics 'Olex2 (Dolomanov et al., 2009)'
_computing_publication_material 'Olex2 (Dolomanov et al., 2009)'
_computing_structure_refinement 'ShelXL (Sheldrick, 2015)'
_computing_structure_solution 'ShelXT (Sheldrick, 2015)'
_diffrn_ambient_temperature 293(2)
_diffrn_detector 'CCD plate'
_diffrn_detector_area_resol_mean 16.1213
_diffrn_detector_type Eos
_diffrn_measured_fraction_theta_full 0.993
_diffrn_measured_fraction_theta_max 0.964
_diffrn_measurement_details
;
List of Runs (angles in degrees, time in seconds):

  # Type    Start    End  Width  t~exp~   \w     \q     \k     \f   Frames
--------------------------------------------------------------------------
  1  \w     -1.00  82.00   1.00    7.50    --   15.34  57.00 -60.00   83
  2  \w     35.00  82.00   1.00    7.50    --   15.34 178.00-180.00   47
  3  \w    -38.00  50.00   1.00    7.50    --  -16.12  77.00   0.00   88
  4  \w    -21.00   6.00   1.00    7.50    --  -16.12  38.00 150.00   27
  5  \w      8.00  35.00   1.00    7.50    --  -16.12  38.00 150.00   27
  6  \w    -20.00  21.00   1.00    7.50    --  -16.12 -99.00  60.00   41
  7  \w    -51.00  42.00   1.00    7.50    --   15.34 -77.00-180.00   93
;
_diffrn_measurement_device 'four-circle diffractometer'
_diffrn_measurement_device_type 'Xcalibur, Eos, Gemini'
_diffrn_measurement_method '\w scans'
_diffrn_orient_matrix_type 'CrysAlisPro convention (1999,Acta A55,543-557)'
_diffrn_orient_matrix_UB_11 0.0239662000
_diffrn_orient_matrix_UB_12 0.0587732000
_diffrn_orient_matrix_UB_13 -0.0244596000
_diffrn_orient_matrix_UB_21 -0.0033851000
_diffrn_orient_matrix_UB_22 -0.0490567000
_diffrn_orient_matrix_UB_23 -0.0502846000
_diffrn_orient_matrix_UB_31 -0.0800051000
_diffrn_orient_matrix_UB_32 0.0059804000
_diffrn_orient_matrix_UB_33 -0.0102823000
_diffrn_radiation_monochromator graphite
_diffrn_radiation_probe x-ray
_diffrn_radiation_type MoK\a
_diffrn_radiation_wavelength 0.71073
_diffrn_reflns_av_R_equivalents 0.1018
_diffrn_reflns_av_unetI/netI 0.1484
_diffrn_reflns_Laue_measured_fraction_full 0.993
_diffrn_reflns_Laue_measured_fraction_max 0.964
_diffrn_reflns_limit_h_max 11
_diffrn_reflns_limit_h_min -10
_diffrn_reflns_limit_k_max 12
_diffrn_reflns_limit_k_min -12
_diffrn_reflns_limit_l_max 14
_diffrn_reflns_limit_l_min -16
_diffrn_reflns_number 7942
_diffrn_reflns_point_group_measured_fraction_full 0.993
_diffrn_reflns_point_group_measured_fraction_max 0.964
_diffrn_reflns_theta_full 25.242
_diffrn_reflns_theta_max 26.997
_diffrn_reflns_theta_min 2.785
_diffrn_source 'fine-focus sealed X-ray tube'
_diffrn_source_type 'Enhance (Mo) X-ray Source'
_exptl_absorpt_coefficient_mu 0.092
_exptl_absorpt_correction_T_max 1.00000
_exptl_absorpt_correction_T_min 0.19102
_exptl_absorpt_correction_type multi-scan
_exptl_absorpt_process_details
;
CrysAlisPro 1.171.38.41 (Rigaku Oxford Diffraction, 2015)
Empirical absorption correction using spherical harmonics,
 implemented in SCALE3 ABSPACK scaling algorithm.
;
_exptl_crystal_colour 'clear light white'
_exptl_crystal_colour_lustre clear
_exptl_crystal_colour_modifier light
_exptl_crystal_colour_primary white
_exptl_crystal_density_diffrn 1.308
_exptl_crystal_description block
_exptl_crystal_F_000 420
_exptl_crystal_size_max 0.25
_exptl_crystal_size_mid 0.2
_exptl_crystal_size_min 0.18
_refine_diff_density_max 0.245
_refine_diff_density_min -0.319
_refine_diff_density_rms 0.063
_refine_ls_extinction_method none
_refine_ls_goodness_of_fit_ref 0.917
_refine_ls_hydrogen_treatment constr
_refine_ls_matrix_type full
_refine_ls_number_parameters 272
_refine_ls_number_reflns 4285
_refine_ls_number_restraints 0
_refine_ls_restrained_S_all 0.917
_refine_ls_R_factor_all 0.1449
_refine_ls_R_factor_gt 0.0656
_refine_ls_shift/su_max 0.000
_refine_ls_shift/su_mean 0.000
_refine_ls_structure_factor_coef Fsqd
_refine_ls_weighting_details 'w=1/[\s^2^(Fo^2^)+(0.0630P)^2^] where P=(Fo^2^+2Fc^2^)/3'
_refine_ls_weighting_scheme calc
_refine_ls_wR_factor_gt 0.1439
_refine_ls_wR_factor_ref 0.1982
_reflns_Friedel_coverage 0.000
_reflns_number_gt 1809
_reflns_number_total 4285
_reflns_threshold_expression 'I > 2\s(I)'
_cod_data_source_file jo8b02762_si_002.cif
_cod_data_source_block exp_5625
_cod_database_code 4035965
_shelx_shelxl_version_number 2016/6
_shelx_space_group_comment
;
The symmetry employed for this shelxl refinement is uniquely defined
by the following loop, which should always be used as a source of
symmetry information in preference to the above space-group names.
They are only intended as comments.
;
_shelx_estimated_absorpt_t_max 0.984
_shelx_estimated_absorpt_t_min 0.977
_reflns_odcompleteness_completeness 98.82
_reflns_odcompleteness_iscentric 1
_reflns_odcompleteness_theta 26.32
_olex2_refinement_description
;
1. Fixed Uiso
 At 1.2 times of:
  All C(H) groups, All C(H,H) groups
 At 1.5 times of:
  All C(H,H,H) groups
2.a Ternary CH refined with riding coordinates:
 C7(H7), C8(H8), C9(H9)
2.b Secondary CH2 refined with riding coordinates:
 C16(H16A,H16B)
2.c Aromatic/amide H refined with riding coordinates:
 C1(H1), C2(H2), C3(H3), C4(H4), C5(H5), C12(H12), C13(H13), C14(H14),
 C15(H15), C22(H22), C24(H24), C25(H25)
2.d Idealised Me refined as rotating group:
 C19(H19A,H19B,H19C)
;
_olex2_submission_special_instructions 'No special instructions were received'
_oxdiff_exptl_absorpt_empirical_details
;
Empirical correction (ABSPACK) includes:
- Absorption correction using spherical harmonics
- Frame scaling
;
_oxdiff_exptl_absorpt_empirical_full_max 9.971
_oxdiff_exptl_absorpt_empirical_full_min 0.358

loop_
_space_group_symop_operation_xyz
'x, y, z'
'-x, -y, -z'

loop_
_atom_site_label
_atom_site_type_symbol
_atom_site_fract_x
_atom_site_fract_y
_atom_site_fract_z
_atom_site_U_iso_or_equiv
_atom_site_adp_type
_atom_site_occupancy
_atom_site_site_symmetry_order
_atom_site_calc_flag
_atom_site_refinement_flags_posn
C1 C 0.2897(4) 0.7788(4) 0.4407(2) 0.0527(9) Uani 1 1 d .
H1 H 0.346417 0.872541 0.459846 0.063 Uiso 1 1 calc R
C2 C 0.1643(4) 0.7460(4) 0.3628(3) 0.0562(9) Uani 1 1 d .
H2 H 0.136761 0.817442 0.329988 0.067 Uiso 1 1 calc R
C3 C 0.0799(4) 0.6060(4) 0.3339(3) 0.0598(10) Uani 1 1 d .
H3 H -0.005145 0.583969 0.282245 0.072 Uiso 1 1 calc R
C4 C 0.1220(4) 0.4990(4) 0.3818(3) 0.0586(9) Uani 1 1 d .
H4 H 0.066494 0.404940 0.361492 0.070 Uiso 1 1 calc R
C5 C 0.2465(4) 0.5326(3) 0.4597(2) 0.0491(8) Uani 1 1 d .
H5 H 0.273834 0.460614 0.491952 0.059 Uiso 1 1 calc R
C6 C 0.3320(3) 0.6726(3) 0.4908(2) 0.0414(7) Uani 1 1 d .
C7 C 0.4612(3) 0.7114(3) 0.5807(2) 0.0404(7) Uani 1 1 d .
H7 H 0.489755 0.621664 0.594671 0.049 Uiso 1 1 calc R
C8 C 0.4129(3) 0.7982(3) 0.6845(2) 0.0397(7) Uani 1 1 d .
H8 H 0.371596 0.883148 0.671470 0.048 Uiso 1 1 calc R
C9 C 0.5502(3) 0.8433(3) 0.7698(2) 0.0411(7) Uani 1 1 d .
H9 H 0.534476 0.930330 0.821107 0.049 Uiso 1 1 calc R
C10 C 0.7086(3) 0.8697(3) 0.7288(3) 0.0434(8) Uani 1 1 d .
C11 C 0.7239(3) 0.8427(3) 0.6193(3) 0.0442(8) Uani 1 1 d .
C12 C 0.8696(4) 0.8712(4) 0.5791(3) 0.0566(9) Uani 1 1 d .
H12 H 0.877356 0.855018 0.505491 0.068 Uiso 1 1 calc R
C13 C 1.0028(4) 0.9237(4) 0.6496(3) 0.0645(10) Uani 1 1 d .
H13 H 1.100760 0.941348 0.623190 0.077 Uiso 1 1 calc R
C14 C 0.9913(4) 0.9500(4) 0.7587(3) 0.0655(11) Uani 1 1 d .
H14 H 1.081100 0.985787 0.805765 0.079 Uiso 1 1 calc R
C15 C 0.8452(4) 0.9229(4) 0.7979(3) 0.0563(9) Uani 1 1 d .
H15 H 0.838013 0.940544 0.871602 0.068 Uiso 1 1 calc R
C16 C 0.2898(3) 0.7024(3) 0.7334(2) 0.0461(8) Uani 1 1 d .
H16A H 0.204127 0.752971 0.756246 0.055 Uiso 1 1 calc R
H16B H 0.246904 0.613518 0.681642 0.055 Uiso 1 1 calc R
C17 C 0.3791(3) 0.6699(3) 0.8297(2) 0.0411(7) Uani 1 1 d .
C18 C 0.3223(4) 0.7467(4) 0.9363(3) 0.0523(9) Uani 1 1 d .
C19 C 0.2147(5) 0.6720(6) 1.0966(3) 0.0938(15) Uani 1 1 d .
H19A H 0.107927 0.622231 1.090934 0.141 Uiso 1 1 calc GR
H19B H 0.216995 0.774299 1.120048 0.141 Uiso 1 1 calc GR
H19C H 0.277340 0.639257 1.147588 0.141 Uiso 1 1 calc GR
C20 C 0.3018(4) 0.5057(4) 0.9389(3) 0.0528(9) Uani 1 1 d .
C21 C 0.3601(4) 0.5149(4) 0.8410(3) 0.0492(8) Uani 1 1 d .
C22 C 0.3958(4) 0.3932(4) 0.7734(3) 0.0620(10) Uani 1 1 d .
H22 H 0.434343 0.396986 0.707338 0.074 Uiso 1 1 calc R
C23 C 0.3713(5) 0.2658(4) 0.8092(4) 0.0795(13) Uani 1 1 d .
C24 C 0.3179(5) 0.2559(5) 0.9064(4) 0.0847(14) Uani 1 1 d .
H24 H 0.306451 0.168210 0.927724 0.102 Uiso 1 1 calc R
C25 C 0.2813(4) 0.3768(5) 0.9721(3) 0.0761(12) Uani 1 1 d .
H25 H 0.243177 0.371887 1.038149 0.091 Uiso 1 1 calc R
F1 F 0.4067(3) 0.1449(3) 0.7442(2) 0.1224(11) Uani 1 1 d .
N1 N 0.2775(3) 0.6423(4) 0.9932(2) 0.0623(8) Uani 1 1 d .
O1 O 0.5963(2) 0.7912(2) 0.54412(16) 0.0511(6) Uani 1 1 d .
O2 O 0.5427(2) 0.7232(2) 0.82343(16) 0.0456(5) Uani 1 1 d .
O3 O 0.3139(3) 0.8748(3) 0.96359(19) 0.0796(8) Uani 1 1 d .

loop_
_atom_site_aniso_label
_atom_site_aniso_U_11
_atom_site_aniso_U_22
_atom_site_aniso_U_33
_atom_site_aniso_U_23
_atom_site_aniso_U_13
_atom_site_aniso_U_12
C1 0.070(2) 0.039(2) 0.052(2) 0.0161(15) 0.0046(17) 0.0094(16)
C2 0.074(2) 0.048(2) 0.051(2) 0.0152(16) 0.0004(18) 0.0171(18)
C3 0.060(2) 0.067(3) 0.051(2) 0.0105(18) -0.0015(17) 0.0119(19)
C4 0.061(2) 0.042(2) 0.068(2) 0.0118(17) -0.0034(18) -0.0006(16)
C5 0.059(2) 0.0328(18) 0.0563(19) 0.0114(15) 0.0030(16) 0.0090(15)
C6 0.0484(18) 0.0347(18) 0.0434(17) 0.0070(14) 0.0109(14) 0.0141(14)
C7 0.0435(17) 0.0321(17) 0.0494(18) 0.0143(13) 0.0094(14) 0.0088(13)
C8 0.0433(16) 0.0286(16) 0.0503(18) 0.0113(13) 0.0058(14) 0.0111(13)
C9 0.0534(18) 0.0269(16) 0.0470(17) 0.0129(13) 0.0079(14) 0.0114(13)
C10 0.0475(18) 0.0240(16) 0.062(2) 0.0150(14) 0.0071(16) 0.0069(13)
C11 0.0468(18) 0.0277(17) 0.063(2) 0.0199(14) 0.0076(16) 0.0081(13)
C12 0.051(2) 0.046(2) 0.081(2) 0.0266(18) 0.0172(18) 0.0115(16)
C13 0.051(2) 0.046(2) 0.105(3) 0.030(2) 0.021(2) 0.0097(16)
C14 0.046(2) 0.049(2) 0.102(3) 0.022(2) -0.002(2) 0.0062(16)
C15 0.055(2) 0.041(2) 0.073(2) 0.0124(17) -0.0018(18) 0.0092(16)
C16 0.0445(17) 0.0408(19) 0.0561(19) 0.0134(15) 0.0103(15) 0.0111(14)
C17 0.0488(18) 0.0373(18) 0.0415(17) 0.0154(14) 0.0083(14) 0.0095(14)
C18 0.059(2) 0.047(2) 0.050(2) 0.0110(17) 0.0121(16) 0.0058(16)
C19 0.100(3) 0.123(4) 0.057(2) 0.019(2) 0.030(2) 0.007(3)
C20 0.054(2) 0.055(2) 0.050(2) 0.0235(17) 0.0013(16) -0.0036(16)
C21 0.0512(19) 0.0399(19) 0.058(2) 0.0174(16) 0.0003(16) 0.0055(14)
C22 0.082(2) 0.0332(19) 0.074(2) 0.0163(17) 0.0096(19) 0.0121(17)
C23 0.096(3) 0.029(2) 0.112(4) 0.016(2) -0.006(3) 0.0092(19)
C24 0.088(3) 0.054(3) 0.117(4) 0.050(3) -0.017(3) -0.008(2)
C25 0.073(3) 0.075(3) 0.085(3) 0.045(2) -0.001(2) -0.009(2)
F1 0.169(3) 0.0350(15) 0.164(3) 0.0185(16) 0.013(2) 0.0231(16)
N1 0.0733(19) 0.072(2) 0.0433(16) 0.0166(15) 0.0198(14) 0.0080(17)
O1 0.0471(12) 0.0533(15) 0.0550(13) 0.0182(11) 0.0128(11) 0.0042(10)
O2 0.0473(12) 0.0409(13) 0.0529(13) 0.0200(10) 0.0041(9) 0.0079(9)
O3 0.103(2) 0.0563(18) 0.0767(18) 0.0001(14) 0.0317(14) 0.0182(15)

loop_
_atom_type_symbol
_atom_type_description
_atom_type_scat_dispersion_real
_atom_type_scat_dispersion_imag
_atom_type_scat_source
C C 0.0033 0.0016 'International Tables Vol C Tables 4.2.6.8 and 6.1.1.4'
H H 0.0000 0.0000 'International Tables Vol C Tables 4.2.6.8 and 6.1.1.4'
F F 0.0171 0.0103 'International Tables Vol C Tables 4.2.6.8 and 6.1.1.4'
N N 0.0061 0.0033 'International Tables Vol C Tables 4.2.6.8 and 6.1.1.4'
O O 0.0106 0.0060 'International Tables Vol C Tables 4.2.6.8 and 6.1.1.4'

loop_
_geom_angle_atom_site_label_1
_geom_angle_atom_site_label_2
_geom_angle_atom_site_label_3
_geom_angle
C2 C1 H1 119.7
C2 C1 C6 120.7(3)
C6 C1 H1 119.7
C1 C2 H2 120.1
C1 C2 C3 119.7(3)
C3 C2 H2 120.1
C2 C3 H3 119.9
C4 C3 C2 120.2(3)
C4 C3 H3 119.9
C3 C4 H4 120.1
C5 C4 C3 119.8(3)
C5 C4 H4 120.1
C4 C5 H5 119.5
C4 C5 C6 121.1(3)
C6 C5 H5 119.5
C1 C6 C7 120.3(3)
C5 C6 C1 118.5(3)
C5 C6 C7 121.0(3)
C6 C7 H7 108.4
C6 C7 C8 113.0(2)
C8 C7 H7 108.4
O1 C7 C6 107.4(2)
O1 C7 H7 108.4
O1 C7 C8 111.1(2)
C7 C8 H8 110.5
C7 C8 C16 110.4(2)
C9 C8 C7 110.9(2)
C9 C8 H8 110.5
C9 C8 C16 103.7(2)
C16 C8 H8 110.5
C8 C9 H9 109.3
C10 C9 C8 115.2(3)
C10 C9 H9 109.3
O2 C9 C8 104.7(2)
O2 C9 H9 109.3
O2 C9 C10 109.0(2)
C11 C10 C9 120.3(3)
C11 C10 C15 117.9(3)
C15 C10 C9 121.8(3)
C10 C11 C12 121.4(3)
O1 C11 C10 122.5(3)
O1 C11 C12 116.0(3)
C11 C12 H12 120.3
C13 C12 C11 119.3(3)
C13 C12 H12 120.3
C12 C13 H13 119.8
C14 C13 C12 120.5(3)
C14 C13 H13 119.8
C13 C14 H14 120.1
C13 C14 C15 119.7(3)
C15 C14 H14 120.1
C10 C15 H15 119.4
C14 C15 C10 121.2(3)
C14 C15 H15 119.4
C8 C16 H16A 110.7
C8 C16 H16B 110.7
H16A C16 H16B 108.8
C17 C16 C8 105.3(2)
C17 C16 H16A 110.7
C17 C16 H16B 110.7
C16 C17 C18 110.7(2)
C21 C17 C16 118.0(2)
C21 C17 C18 102.1(3)
O2 C17 C16 106.2(2)
O2 C17 C18 110.5(2)
O2 C17 C21 109.3(2)
N1 C18 C17 107.3(3)
O3 C18 C17 126.6(3)
O3 C18 N1 126.1(3)
H19A C19 H19B 109.5
H19A C19 H19C 109.5
H19B C19 H19C 109.5
N1 C19 H19A 109.5
N1 C19 H19B 109.5
N1 C19 H19C 109.5
C21 C20 N1 109.8(3)
C25 C20 C21 121.1(4)
C25 C20 N1 129.1(4)
C20 C21 C17 109.1(3)
C22 C21 C17 130.5(3)
C22 C21 C20 120.4(3)
C21 C22 H22 121.7
C23 C22 C21 116.6(4)
C23 C22 H22 121.7
C24 C23 C22 123.7(4)
F1 C23 C22 117.5(4)
F1 C23 C24 118.8(4)
C23 C24 H24 120.4
C23 C24 C25 119.2(4)
C25 C24 H24 120.4
C20 C25 H25 120.5
C24 C25 C20 119.1(4)
C24 C25 H25 120.5
C18 N1 C19 123.6(3)
C18 N1 C20 111.7(3)
C20 N1 C19 124.7(4)
C11 O1 C7 115.2(2)
C17 O2 C9 107.23(19)

loop_
_geom_bond_atom_site_label_1
_geom_bond_atom_site_label_2
_geom_bond_distance
C1 H1 0.9300
C1 C2 1.385(4)
C1 C6 1.396(4)
C2 H2 0.9300
C2 C3 1.388(5)
C3 H3 0.9300
C3 C4 1.386(5)
C4 H4 0.9300
C4 C5 1.379(4)
C5 H5 0.9300
C5 C6 1.393(4)
C6 C7 1.507(4)
C7 H7 0.9800
C7 C8 1.526(4)
C7 O1 1.446(4)
C8 H8 0.9800
C8 C9 1.515(4)
C8 C16 1.538(4)
C9 H9 0.9800
C9 C10 1.491(4)
C9 O2 1.456(4)
C10 C11 1.388(4)
C10 C15 1.396(4)
C11 C12 1.391(4)
C11 O1 1.381(3)
C12 H12 0.9300
C12 C13 1.383(4)
C13 H13 0.9300
C13 C14 1.378(5)
C14 H14 0.9300
C14 C15 1.387(5)
C15 H15 0.9300
C16 H16A 0.9700
C16 H16B 0.9700
C16 C17 1.535(4)
C17 C18 1.550(4)
C17 C21 1.508(4)
C17 O2 1.435(3)
C18 N1 1.377(5)
C18 O3 1.220(4)
C19 H19A 0.9600
C19 H19B 0.9600
C19 H19C 0.9600
C19 N1 1.446(4)
C20 C21 1.389(5)
C20 C25 1.379(5)
C20 N1 1.400(4)
C21 C22 1.385(4)
C22 H22 0.9300
C22 C23 1.384(5)
C23 C24 1.365(6)
C23 F1 1.364(4)
C24 H24 0.9300
C24 C25 1.372(5)
C25 H25 0.9300
